data_2233386
loop_
_publ_author_name
'Arvinnezhad, Hamid'
'Jadidi, Khosrow'
'Notash, Behrouz'

_publ_section_title
;
 (1<i>R</i>,2<i>R</i>,<i>E</i>,<i>E</i>)-<i>N</i>,<i>N</i>'-Bis(4-chlorobenzylidene)cyclohexane-1,2-diamine
;
_journal_coeditor_code BT5777
_journal_issue 2
_journal_name_full 'Acta Crystallographica Section E'
_journal_page_first o407
_journal_page_last o408
_journal_paper_doi 10.1107/S1600536812000724
_journal_volume 68
_journal_year 2012
_chemical_formula_iupac 'C20 H20 Cl2 N2'
_chemical_formula_moiety 'C20 H20 Cl2 N2'
_chemical_formula_sum 'C20 H20 Cl2 N2'
_chemical_formula_weight 359.28
_chemical_name_systematic
;
(1<i>R</i>,2<i>R</i>,<i>E</i>,<i>E</i>)-<i>N</i>,<i>N</i>'-Bis(4-
chlorobenzylidene)cyclohexane-1,2-diamine
;
_space_group_IT_number 19
_symmetry_cell_setting orthorhombic
_symmetry_space_group_name_Hall 'P 2ac 2ab'
_symmetry_space_group_name_H-M 'P 21 21 21'
_atom_sites_solution_hydrogens geom
_atom_sites_solution_primary direct
_atom_sites_solution_secondary difmap
_audit_creation_method SHELXL-97
_cell_angle_alpha 90.00
_cell_angle_beta 90.00
_cell_angle_gamma 90.00
_cell_formula_units_Z 4
_cell_length_a 5.5058(11)
_cell_length_b 15.734(3)
_cell_length_c 21.302(4)
_cell_measurement_reflns_used 4973
_cell_measurement_temperature 120(2)
_cell_measurement_theta_max 29.19
_cell_measurement_theta_min 2.31
_cell_volume 1845.4(6)
_computing_cell_refinement 'X-AREA (Stoe & Cie, 2005)'
_computing_data_collection 'X-AREA (Stoe & Cie, 2005)'
_computing_data_reduction 'X-AREA (Stoe & Cie, 2005)'
_computing_molecular_graphics 'ORTEP-3 for Windows (Farrugia, 1997)'
_computing_publication_material 'WinGX (Farrugia, 1999)'
_computing_structure_refinement 'SHELXL97 (Sheldrick, 2008)'
_computing_structure_solution 'SHELXS97 (Sheldrick, 2008)'
_diffrn_ambient_temperature 120(2)
_diffrn_detector_area_resol_mean '0.15 mm'
_diffrn_measured_fraction_theta_full 0.995
_diffrn_measured_fraction_theta_max 0.995
_diffrn_measurement_device_type 'Stoe IPDS 2T'
_diffrn_measurement_method 'rotation method'
_diffrn_radiation_monochromator graphite
_diffrn_radiation_source 'fine-focus sealed tube'
_diffrn_radiation_type MoK\a
_diffrn_radiation_wavelength 0.71073
_diffrn_reflns_av_R_equivalents 0.0876
_diffrn_reflns_av_sigmaI/netI 0.0711
_diffrn_reflns_limit_h_max 7
_diffrn_reflns_limit_h_min -7
_diffrn_reflns_limit_k_max 21
_diffrn_reflns_limit_k_min -19
_diffrn_reflns_limit_l_max 29
_diffrn_reflns_limit_l_min -29
_diffrn_reflns_number 12920
_diffrn_reflns_theta_full 29.19
_diffrn_reflns_theta_max 29.19
_diffrn_reflns_theta_min 2.31
_diffrn_standards_number 0
_exptl_absorpt_coefficient_mu 0.355
_exptl_absorpt_correction_type none
_exptl_crystal_colour colorless
_exptl_crystal_density_diffrn 1.293
_exptl_crystal_density_method 'not measured'
_exptl_crystal_description needle
_exptl_crystal_F_000 752
_exptl_crystal_size_max 0.5
_exptl_crystal_size_mid 0.23
_exptl_crystal_size_min 0.15
_refine_diff_density_max 0.287
_refine_diff_density_min -0.337
_refine_ls_abs_structure_details 'Flack (1983), 2099 Friedel pairs'
_refine_ls_abs_structure_Flack -0.11(7)
_refine_ls_extinction_coef 0.0059(11)
_refine_ls_extinction_expression Fc^*^=kFc[1+0.001xFc^2^\l^3^/sin(2\q)]^-1/4^
_refine_ls_extinction_method 'SHELXL97 (Sheldrick, 2008)'
_refine_ls_goodness_of_fit_ref 1.125
_refine_ls_hydrogen_treatment constr
_refine_ls_matrix_type full
_refine_ls_number_parameters 218
_refine_ls_number_reflns 4973
_refine_ls_number_restraints 0
_refine_ls_restrained_S_all 1.125
_refine_ls_R_factor_all 0.0726
_refine_ls_R_factor_gt 0.0537
_refine_ls_shift/su_max 0.002
_refine_ls_shift/su_mean 0.000
_refine_ls_structure_factor_coef Fsqd
_refine_ls_weighting_details 'calc w=1/[\s^2^(Fo^2^)+(0.0326P)^2^+0.5925P] where P=(Fo^2^+2Fc^2^)/3'
_refine_ls_weighting_scheme calc
_refine_ls_wR_factor_gt 0.1045
_refine_ls_wR_factor_ref 0.1134
_reflns_number_gt 4065
_reflns_number_total 4973
_reflns_threshold_expression I>2\s(I)
_cod_data_source_file bt5777.cif
_cod_data_source_block I
_cod_database_code 2233386
_cod_database_fobs_code 2233386

loop_
_symmetry_equiv_pos_as_xyz
'x, y, z'
'-x+1/2, -y, z+1/2'
'-x, y+1/2, -z+1/2'
'x+1/2, -y+1/2, -z'

loop_
_atom_site_type_symbol
_atom_site_label
_atom_site_fract_x
_atom_site_fract_y
_atom_site_fract_z
_atom_site_U_iso_or_equiv
_atom_site_adp_type
_atom_site_calc_flag
_atom_site_refinement_flags
_atom_site_occupancy
_atom_site_symmetry_multiplicity
Cl Cl1 -0.02567(12) 1.06658(5) 0.95529(3) 0.03732(17) Uani d . 1 1
Cl Cl2 1.02450(16) 0.61772(5) 1.03022(3) 0.0446(2) Uani d . 1 1
C C9 0.5215(5) 1.08153(16) 0.83309(11) 0.0302(5) Uani d . 1 1
H H9 0.6498 1.1182 0.8246 0.036 Uiso calc R 1 1
N N2 0.9823(4) 0.78245(13) 0.73687(9) 0.0292(5) Uani d . 1 1
C C3 1.0135(5) 0.91257(17) 0.56137(10) 0.0316(5) Uani d . 1 1
H H3A 0.9729 0.9310 0.5192 0.038 Uiso calc R 1 1
H H3B 1.1598 0.9422 0.5742 0.038 Uiso calc R 1 1
C C18 0.9686(5) 0.65212(16) 0.95383(11) 0.0333(6) Uani d . 1 1
N N1 0.6607(4) 0.92267(14) 0.71446(9) 0.0284(5) Uani d . 1 1
C C12 0.1355(5) 0.97300(18) 0.85723(11) 0.0293(5) Uani d . 1 1
H H12 0.0050 0.9371 0.8655 0.035 Uiso calc R 1 1
C C8 0.4930(5) 1.00840(15) 0.79711(10) 0.0258(5) Uani d . 1 1
C C10 0.3615(5) 1.10062(18) 0.88148(12) 0.0319(6) Uani d . 1 1
H H10 0.3825 1.1493 0.9057 0.038 Uiso calc R 1 1
C C7 0.6765(5) 0.98715(16) 0.74955(10) 0.0256(5) Uani d . 1 1
H H7 0.8102 1.0228 0.7451 0.031 Uiso calc R 1 1
C C14 0.8364(5) 0.73657(17) 0.76733(12) 0.0302(6) Uani d . 1 1
H H14 0.6916 0.7206 0.7482 0.036 Uiso calc R 1 1
C C11 0.1706(5) 1.04590(17) 0.89291(11) 0.0279(5) Uani d . 1 1
C C1 0.8652(5) 0.90495(16) 0.67300(11) 0.0269(5) Uani d . 1 1
H H1 1.0099 0.9347 0.6884 0.032 Uiso calc R 1 1
C C15 0.8846(5) 0.70693(17) 0.83196(12) 0.0301(6) Uani d . 1 1
C C2 0.8063(5) 0.93512(19) 0.60586(11) 0.0301(5) Uani d . 1 1
H H2A 0.6575 0.9083 0.5916 0.036 Uiso calc R 1 1
H H2B 0.7814 0.9962 0.6058 0.036 Uiso calc R 1 1
C C17 1.1362(6) 0.70438(18) 0.92486(12) 0.0339(6) Uani d . 1 1
H H17 1.2761 0.7210 0.9460 0.041 Uiso calc R 1 1
C C13 0.2957(5) 0.95433(17) 0.80948(11) 0.0285(6) Uani d . 1 1
H H13 0.2732 0.9057 0.7854 0.034 Uiso calc R 1 1
C C4 1.0598(6) 0.81726(19) 0.56146(11) 0.0366(6) Uani d . 1 1
H H4A 1.1963 0.8045 0.5343 0.044 Uiso calc R 1 1
H H4B 0.9183 0.7880 0.5451 0.044 Uiso calc R 1 1
C C5 1.1139(6) 0.78524(18) 0.62769(12) 0.0349(6) Uani d . 1 1
H H5A 1.1323 0.7239 0.6268 0.042 Uiso calc R 1 1
H H5B 1.2658 0.8096 0.6421 0.042 Uiso calc R 1 1
C C6 0.9115(5) 0.80889(17) 0.67350(11) 0.0292(6) Uani d . 1 1
H H6 0.7621 0.7792 0.6615 0.035 Uiso calc R 1 1
C C19 0.7602(5) 0.6264(2) 0.92339(13) 0.0382(7) Uani d . 1 1
H H19 0.6486 0.5912 0.9433 0.046 Uiso calc R 1 1
C C16 1.0941(5) 0.73191(17) 0.86384(12) 0.0328(6) Uani d . 1 1
H H16 1.2062 0.7672 0.8441 0.039 Uiso calc R 1 1
C C20 0.7205(5) 0.65407(19) 0.86231(13) 0.0372(6) Uani d . 1 1
H H20 0.5809 0.6368 0.8413 0.045 Uiso calc R 1 1

loop_
_atom_site_aniso_label
_atom_site_aniso_U_11
_atom_site_aniso_U_22
_atom_site_aniso_U_33
_atom_site_aniso_U_12
_atom_site_aniso_U_13
_atom_site_aniso_U_23
Cl1 0.0353(3) 0.0513(4) 0.0254(2) 0.0067(3) 0.0022(3) -0.0030(3)
Cl2 0.0633(5) 0.0419(4) 0.0286(3) 0.0112(4) 0.0068(3) 0.0108(3)
C9 0.0313(13) 0.0296(12) 0.0298(10) -0.0005(12) -0.0019(11) -0.0020(10)
N2 0.0323(11) 0.0293(10) 0.0260(9) -0.0006(10) -0.0026(10) 0.0040(8)
C3 0.0306(13) 0.0398(14) 0.0244(10) 0.0026(12) 0.0017(11) 0.0063(10)
C18 0.0463(15) 0.0281(12) 0.0257(10) 0.0069(13) 0.0033(12) 0.0060(10)
N1 0.0292(11) 0.0311(11) 0.0248(9) 0.0003(10) -0.0013(8) -0.0026(9)
C12 0.0284(13) 0.0353(14) 0.0242(11) -0.0005(12) -0.0041(10) 0.0025(11)
C8 0.0280(13) 0.0271(12) 0.0221(9) 0.0014(11) -0.0050(10) 0.0011(8)
C10 0.0356(14) 0.0317(14) 0.0283(11) 0.0033(12) -0.0057(11) -0.0058(10)
C7 0.0286(12) 0.0261(12) 0.0223(10) -0.0007(10) -0.0018(10) 0.0039(10)
C14 0.0313(14) 0.0307(14) 0.0287(12) -0.0028(12) 0.0007(11) 0.0002(11)
C11 0.0291(12) 0.0340(14) 0.0206(10) 0.0089(11) -0.0021(10) 0.0017(10)
C1 0.0267(12) 0.0299(13) 0.0240(10) -0.0016(11) 0.0006(10) -0.0006(10)
C15 0.0341(13) 0.0268(13) 0.0295(12) 0.0005(11) 0.0025(11) 0.0038(10)
C2 0.0307(12) 0.0337(14) 0.0259(11) 0.0052(12) 0.0000(10) 0.0050(11)
C17 0.0394(15) 0.0322(14) 0.0301(13) -0.0022(13) -0.0025(11) 0.0001(11)
C13 0.0346(13) 0.0285(13) 0.0225(10) -0.0002(11) -0.0058(10) 0.0001(10)
C4 0.0426(16) 0.0417(15) 0.0253(11) 0.0037(14) 0.0015(11) -0.0037(11)
C5 0.0404(16) 0.0330(14) 0.0312(13) 0.0088(13) 0.0005(12) 0.0006(11)
C6 0.0341(14) 0.0299(13) 0.0235(11) 0.0002(12) -0.0031(10) 0.0020(10)
C19 0.0355(15) 0.0385(16) 0.0405(14) -0.0014(13) 0.0086(12) 0.0122(13)
C16 0.0362(15) 0.0300(14) 0.0323(13) -0.0047(12) 0.0008(11) 0.0062(11)
C20 0.0313(14) 0.0388(16) 0.0415(15) -0.0053(13) 0.0012(12) 0.0060(13)

loop_
_atom_type_symbol
_atom_type_description
_atom_type_scat_dispersion_real
_atom_type_scat_dispersion_imag
_atom_type_scat_source
C C 0.0033 0.0016 'International Tables Vol C Tables 4.2.6.8 and 6.1.1.4'
H H 0.0000 0.0000 'International Tables Vol C Tables 4.2.6.8 and 6.1.1.4'
N N 0.0061 0.0033 'International Tables Vol C Tables 4.2.6.8 and 6.1.1.4'
Cl Cl 0.1484 0.1585 'International Tables Vol C Tables 4.2.6.8 and 6.1.1.4'

loop_
_geom_angle_atom_site_label_1
_geom_angle_atom_site_label_2
_geom_angle_atom_site_label_3
_geom_angle
C10 C9 C8 121.1(3)
C10 C9 H9 119.5
C8 C9 H9 119.5
C14 N2 C6 117.9(2)
C4 C3 C2 110.7(2)
C4 C3 H3A 109.5
C2 C3 H3A 109.5
C4 C3 H3B 109.5
C2 C3 H3B 109.5
H3A C3 H3B 108.1
C19 C18 C17 121.4(2)
C19 C18 Cl2 119.7(2)
C17 C18 Cl2 119.0(2)
C7 N1 C1 117.3(2)
C13 C12 C11 119.4(3)
C13 C12 H12 120.3
C11 C12 H12 120.3
C9 C8 C13 119.0(2)
C9 C8 C7 119.4(2)
C13 C8 C7 121.5(2)
C11 C10 C9 118.6(2)
C11 C10 H10 120.7
C9 C10 H10 120.7
N1 C7 C8 122.9(2)
N1 C7 H7 118.5
C8 C7 H7 118.5
N2 C14 C15 123.1(3)
N2 C14 H14 118.4
C15 C14 H14 118.4
C10 C11 C12 121.6(2)
C10 C11 Cl1 119.3(2)
C12 C11 Cl1 119.0(2)
N1 C1 C6 108.2(2)
N1 C1 C2 109.9(2)
C6 C1 C2 110.2(2)
N1 C1 H1 109.5
C6 C1 H1 109.5
C2 C1 H1 109.5
C20 C15 C16 118.7(2)
C20 C15 C14 120.4(3)
C16 C15 C14 120.9(2)
C3 C2 C1 110.3(2)
C3 C2 H2A 109.6
C1 C2 H2A 109.6
C3 C2 H2B 109.6
C1 C2 H2B 109.6
H2A C2 H2B 108.1
C18 C17 C16 119.5(3)
C18 C17 H17 120.3
C16 C17 H17 120.3
C12 C13 C8 120.3(2)
C12 C13 H13 119.9
C8 C13 H13 119.9
C3 C4 C5 111.0(2)
C3 C4 H4A 109.4
C5 C4 H4A 109.4
C3 C4 H4B 109.4
C5 C4 H4B 109.4
H4A C4 H4B 108.0
C6 C5 C4 111.6(2)
C6 C5 H5A 109.3
C4 C5 H5A 109.3
C6 C5 H5B 109.3
C4 C5 H5B 109.3
H5A C5 H5B 108.0
N2 C6 C5 109.0(2)
N2 C6 C1 109.3(2)
C5 C6 C1 110.9(2)
N2 C6 H6 109.2
C5 C6 H6 109.2
C1 C6 H6 109.2
C18 C19 C20 118.6(3)
C18 C19 H19 120.7
C20 C19 H19 120.7
C17 C16 C15 120.4(3)
C17 C16 H16 119.8
C15 C16 H16 119.8
C15 C20 C19 121.5(3)
C15 C20 H20 119.3
C19 C20 H20 119.3

loop_
_geom_bond_atom_site_label_1
_geom_bond_atom_site_label_2
_geom_bond_distance
Cl1 C11 1.743(3)
Cl2 C18 1.742(2)
C9 C10 1.389(4)
C9 C8 1.391(3)
C9 H9 0.9300
N2 C14 1.260(3)
N2 C6 1.466(3)
C3 C4 1.521(4)
C3 C2 1.525(3)
C3 H3A 0.9700
C3 H3B 0.9700
C18 C19 1.379(4)
C18 C17 1.382(4)
N1 C7 1.263(3)
N1 C1 1.458(3)
C12 C13 1.378(4)
C12 C11 1.389(4)
C12 H12 0.9300
C8 C13 1.404(4)
C8 C7 1.469(3)
C10 C11 1.380(4)
C10 H10 0.9300
C7 H7 0.9300
C14 C15 1.478(4)
C14 H14 0.9300
C1 C6 1.533(4)
C1 C2 1.541(3)
C1 H1 0.9800
C15 C20 1.388(4)
C15 C16 1.395(4)
C2 H2A 0.9700
C2 H2B 0.9700
C17 C16 1.390(3)
C17 H17 0.9300
C13 H13 0.9300
C4 C5 1.527(4)
C4 H4A 0.9700
C4 H4B 0.9700
C5 C6 1.527(4)
C5 H5A 0.9700
C5 H5B 0.9700
C6 H6 0.9800
C19 C20 1.390(4)
C19 H19 0.9300
C16 H16 0.9300
C20 H20 0.9300

loop_
_geom_hbond_atom_site_label_D
_geom_hbond_atom_site_label_H
_geom_hbond_atom_site_label_A
_geom_hbond_site_symmetry_A
_geom_hbond_distance_DH
_geom_hbond_distance_HA
_geom_hbond_distance_DA
_geom_hbond_angle_DHA
_geom_hbond_publ_flag
C3 H3A Cl1 2_574 0.97 2.81 3.525(3) 130.8 yes

loop_
_geom_torsion_atom_site_label_1
_geom_torsion_atom_site_label_2
_geom_torsion_atom_site_label_3
_geom_torsion_atom_site_label_4
_geom_torsion
C10 C9 C8 C13 1.3(4)
C10 C9 C8 C7 -175.4(2)
C8 C9 C10 C11 -0.7(4)
C1 N1 C7 C8 -174.9(2)
C9 C8 C7 N1 -178.8(2)
C13 C8 C7 N1 4.6(4)
C6 N2 C14 C15 -178.9(2)
C9 C10 C11 C12 -0.2(4)
C9 C10 C11 Cl1 177.6(2)
C13 C12 C11 C10 0.5(4)
C13 C12 C11 Cl1 -177.32(19)
C7 N1 C1 C6 138.6(2)
C7 N1 C1 C2 -101.0(3)
N2 C14 C15 C20 -177.8(3)
N2 C14 C15 C16 2.7(4)
C4 C3 C2 C1 58.1(3)
N1 C1 C2 C3 -176.9(2)
C6 C1 C2 C3 -57.8(3)
C19 C18 C17 C16 0.2(4)
Cl2 C18 C17 C16 179.7(2)
C11 C12 C13 C8 0.1(4)
C9 C8 C13 C12 -1.0(4)
C7 C8 C13 C12 175.6(2)
C2 C3 C4 C5 -56.8(3)
C3 C4 C5 C6 55.3(3)
C14 N2 C6 C5 -127.0(3)
C14 N2 C6 C1 111.7(3)
C4 C5 C6 N2 -175.6(2)
C4 C5 C6 C1 -55.2(3)
N1 C1 C6 N2 -63.4(3)
C2 C1 C6 N2 176.4(2)
N1 C1 C6 C5 176.4(2)
C2 C1 C6 C5 56.2(3)
C17 C18 C19 C20 0.0(4)
Cl2 C18 C19 C20 -179.5(2)
C18 C17 C16 C15 -0.1(4)
C20 C15 C16 C17 -0.2(4)
C14 C15 C16 C17 179.3(3)
C16 C15 C20 C19 0.4(4)
C14 C15 C20 C19 -179.1(3)
C18 C19 C20 C15 -0.3(4)

loop_
_cod_related_entry_id
_cod_related_entry_database
_cod_related_entry_code
1 ChemSpider 9648669
